data_7710224
loop_
_publ_author_name
'Gildenast, Hans'
'Gruszien, Lukas'
'Friedt, Felix'
'Englert, Ulli'

_publ_section_title
;
 Phosphorus or nitrogen -- the first phosphatriptycene in coordination
 polymer chemistry
;
_journal_name_full 'Dalton Transactions'
_journal_paper_doi 10.1039/D2DT00728B
_journal_year 2022
_chemical_formula_moiety 'C58 H40 Au2 Cl4 N2 P2 Si2 Zn, 3(C H Cl3)'
_chemical_formula_sum 'C61 H43 Au2 Cl13 N2 P2 Si2 Zn'
_chemical_formula_weight 1842.24
_chemical_name_common 10b
_space_group_crystal_system triclinic
_space_group_IT_number 2
_space_group_name_Hall '-P 1'
_space_group_name_H-M_alt 'P -1'
_atom_sites_solution_hydrogens geom
_atom_sites_solution_primary dual
_audit_creation_method SHELXL-2018/3
_audit_update_record
;
2022-03-01 deposited with the CCDC.	2022-05-03 downloaded from the CCDC.
;
_cell_angle_alpha 105.147(4)
_cell_angle_beta 101.118(4)
_cell_angle_gamma 105.579(4)
_cell_formula_units_Z 2
_cell_length_a 10.6987(10)
_cell_length_b 16.5151(16)
_cell_length_c 20.3979(19)
_cell_measurement_reflns_used 9751
_cell_measurement_temperature 100(2)
_cell_measurement_theta_max 53.84
_cell_measurement_theta_min 2.25
_cell_volume 3214.2(5)
_computing_cell_refinement SMART
_computing_data_collection 'SMART (Bruker, 2001)'
_computing_data_reduction 'SAINT-PLUS (Bruker, 2009)'
_computing_molecular_graphics 'PLATON (Spek, 2009)'
_computing_publication_material SHELXL2018
_computing_structure_refinement 'SHELXL-2018/3 (Sheldrick, 2018)'
_computing_structure_solution 'SHELXT 2018/2 (Sheldrick, 2018)'
_diffrn_ambient_temperature 100(2)
_diffrn_measured_fraction_theta_full 1.000
_diffrn_measured_fraction_theta_max 0.964
_diffrn_measurement_device_type 'CCD area detector'
_diffrn_measurement_method 'omega scans'
_diffrn_radiation_monochromator multilayer-optics
_diffrn_radiation_source microsource
_diffrn_radiation_type MoK\a
_diffrn_radiation_wavelength 0.71073
_diffrn_reflns_av_R_equivalents 0.0892
_diffrn_reflns_av_unetI/netI 0.0797
_diffrn_reflns_Laue_measured_fraction_full 1.000
_diffrn_reflns_Laue_measured_fraction_max 0.964
_diffrn_reflns_limit_h_max 24
_diffrn_reflns_limit_h_min -24
_diffrn_reflns_limit_k_max 38
_diffrn_reflns_limit_k_min -37
_diffrn_reflns_limit_l_max 46
_diffrn_reflns_limit_l_min -46
_diffrn_reflns_number 287048
_diffrn_reflns_point_group_measured_fraction_full 1.000
_diffrn_reflns_point_group_measured_fraction_max 0.964
_diffrn_reflns_theta_full 25.242
_diffrn_reflns_theta_max 55.158
_diffrn_reflns_theta_min 1.426
_exptl_absorpt_coefficient_mu 5.593
_exptl_absorpt_correction_T_max 0.7508
_exptl_absorpt_correction_T_min 0.6479
_exptl_absorpt_correction_type multi-scan
_exptl_absorpt_process_details SADABS
_exptl_crystal_colour colourless
_exptl_crystal_density_diffrn 1.903
_exptl_crystal_description block
_exptl_crystal_F_000 1780
_exptl_crystal_size_max 0.170
_exptl_crystal_size_mid 0.130
_exptl_crystal_size_min 0.120
_refine_diff_density_max 4.744
_refine_diff_density_min -3.152
_refine_diff_density_rms 0.250
_refine_ls_extinction_method none
_refine_ls_goodness_of_fit_ref 1.019
_refine_ls_hydrogen_treatment constr
_refine_ls_matrix_type full
_refine_ls_number_parameters 774
_refine_ls_number_reflns 79931
_refine_ls_number_restraints 12
_refine_ls_restrained_S_all 1.020
_refine_ls_R_factor_all 0.0955
_refine_ls_R_factor_gt 0.0572
_refine_ls_shift/su_max 0.001
_refine_ls_shift/su_mean 0.000
_refine_ls_structure_factor_coef Fsqd
_refine_ls_weighting_details 'w=1/[\s^2^(Fo^2^)+(0.0551P)^2^+2.5966P] where P=(Fo^2^+2Fc^2^)/3'
_refine_ls_weighting_scheme calc
_refine_ls_wR_factor_gt 0.1356
_refine_ls_wR_factor_ref 0.1580
_reflns_Friedel_coverage 0.000
_reflns_number_gt 50793
_reflns_number_total 79931
_reflns_threshold_expression 'I > 2\s(I)'
_cod_data_source_file d2dt00728b2.cif
_cod_data_source_block 10b
_cod_database_code 7710224
_shelx_shelxl_version_number 2018/3
_shelx_space_group_comment
;
The symmetry employed for this shelxl refinement is uniquely defined
by the following loop, which should always be used as a source of
symmetry information in preference to the above space-group names.
They are only intended as comments.
;
_shelx_estimated_absorpt_t_min 0.450
_shelx_estimated_absorpt_t_max 0.553

loop_
_space_group_symop_operation_xyz
'x, y, z'
'-x, -y, -z'

loop_
_atom_site_label
_atom_site_type_symbol
_atom_site_fract_x
_atom_site_fract_y
_atom_site_fract_z
_atom_site_U_iso_or_equiv
_atom_site_adp_type
_atom_site_occupancy
_atom_site_site_symmetry_order
_atom_site_calc_flag
_atom_site_refinement_flags_posn
_atom_site_refinement_flags_adp
_atom_site_refinement_flags_occupancy
_atom_site_disorder_assembly
_atom_site_disorder_group
Au1 Au 0.05818(2) 0.73500(2) -0.07943(2) 0.01345(1) Uani 1 1 d . . . . .
Au2 Au 0.22377(2) 1.05032(2) 0.85607(2) 0.01861(2) Uani 1 1 d . . . . .
Zn1 Zn 1.25066(3) 0.66971(2) 0.47993(2) 0.01782(5) Uani 1 1 d . . . . .
Cl1 Cl -0.08373(6) 0.79492(5) -0.13393(4) 0.02088(10) Uani 1 1 d . . . . .
Cl2 Cl 0.07210(7) 1.11311(6) 0.89090(6) 0.03390(19) Uani 1 1 d . . . . .
Cl3 Cl 1.26303(11) 0.55170(6) 0.50862(5) 0.03266(16) Uani 1 1 d . . . . .
Cl4 Cl 1.42470(7) 0.78306(6) 0.48493(4) 0.02477(11) Uani 1 1 d . . . . .
Cl5 Cl 1.45060(14) 0.34153(8) 0.68028(6) 0.0430(2) Uani 1 1 d . . . . .
Cl6 Cl 1.35114(11) 0.40720(6) 0.57011(5) 0.03140(15) Uani 1 1 d . . . . .
Cl7 Cl 1.18690(14) 0.24405(9) 0.58155(9) 0.0516(3) Uani 1 1 d . . . . .
Cl8 Cl -0.26285(13) 0.52304(12) -0.19333(8) 0.0561(4) Uani 1 1 d . . . . .
Cl9 Cl -0.27445(13) 0.53855(7) -0.33275(6) 0.0405(2) Uani 1 1 d . . . . .
Cl10 Cl -0.45073(11) 0.59825(8) -0.25456(6) 0.03820(19) Uani 1 1 d . . . . .
P1 P 0.20793(6) 0.68872(4) -0.02118(3) 0.01205(7) Uani 1 1 d . . . . .
P2 P 0.36487(6) 0.98844(4) 0.81356(3) 0.01435(8) Uani 1 1 d . . . . .
Si1 Si 0.41852(6) 0.63681(4) 0.06603(3) 0.01207(8) Uani 1 1 d . . . . .
Si2 Si 0.54944(7) 0.90172(5) 0.74789(4) 0.01400(9) Uani 1 1 d . . . . .
N1 N 1.1152(2) 0.62950(17) 0.38088(12) 0.0196(3) Uani 1 1 d . . . . .
N2 N 1.1352(2) 0.71810(17) 0.53953(12) 0.0193(3) Uani 1 1 d . . . . .
C1 C 0.2491(2) 0.73775(13) 0.07475(11) 0.0125(2) Uani 1 1 d . . . . .
C2 C 0.1849(2) 0.79440(14) 0.10531(12) 0.0147(3) Uani 1 1 d . . . . .
H2 H 0.123461 0.811635 0.076278 0.018 Uiso 1 1 calc R U . . .
C3 C 0.2115(3) 0.82581(16) 0.17910(13) 0.0171(3) Uani 1 1 d . . . . .
H3 H 0.167184 0.863835 0.200233 0.021 Uiso 1 1 calc R U . . .
C4 C 0.3025(3) 0.80136(16) 0.22120(13) 0.0183(3) Uani 1 1 d . . . . .
H4 H 0.319811 0.822396 0.271191 0.022 Uiso 1 1 calc R U . . .
C5 C 0.3692(2) 0.74599(15) 0.19077(12) 0.0158(3) Uani 1 1 d . . . . .
H5 H 0.432464 0.730451 0.220246 0.019 Uiso 1 1 calc R U . . .
C6 C 0.3433(2) 0.71331(14) 0.11714(11) 0.0134(3) Uani 1 1 d . . . . .
C7 C 0.3727(2) 0.71493(14) -0.03778(11) 0.0126(3) Uani 1 1 d . . . . .
C8 C 0.3990(2) 0.75319(15) -0.08929(12) 0.0153(3) Uani 1 1 d . . . . .
H8 H 0.329178 0.764394 -0.118253 0.018 Uiso 1 1 calc R U . . .
C9 C 0.5282(3) 0.77472(18) -0.09779(15) 0.0196(4) Uani 1 1 d . . . . .
H9 H 0.546229 0.799574 -0.133460 0.024 Uiso 1 1 calc R U . . .
C10 C 0.6319(2) 0.76014(18) -0.05438(15) 0.0191(4) Uani 1 1 d . . . . .
H10 H 0.720896 0.777398 -0.059164 0.023 Uiso 1 1 calc R U . . .
C11 C 0.6046(2) 0.72034(16) -0.00415(13) 0.0159(3) Uani 1 1 d . . . . .
H11 H 0.675124 0.709595 0.024733 0.019 Uiso 1 1 calc R U . . .
C12 C 0.4747(2) 0.69593(14) 0.00439(12) 0.0133(3) Uani 1 1 d . . . . .
C13 C 0.1677(2) 0.57033(14) -0.03331(11) 0.0127(3) Uani 1 1 d . . . . .
C14 C 0.0472(2) 0.50888(15) -0.08133(12) 0.0147(3) Uani 1 1 d . . . . .
H14 H -0.014954 0.528447 -0.107628 0.018 Uiso 1 1 calc R U . . .
C15 C 0.0185(2) 0.41855(15) -0.09048(13) 0.0164(3) Uani 1 1 d . . . . .
H15 H -0.063578 0.376309 -0.123032 0.020 Uiso 1 1 calc R U . . .
C16 C 0.1101(2) 0.39008(15) -0.05191(14) 0.0172(3) Uani 1 1 d . . . . .
H16 H 0.090437 0.328417 -0.058398 0.021 Uiso 1 1 calc R U . . .
C17 C 0.2306(2) 0.45182(15) -0.00382(13) 0.0158(3) Uani 1 1 d . . . . .
H17 H 0.291737 0.431717 0.022559 0.019 Uiso 1 1 calc R U . . .
C18 C 0.2626(2) 0.54279(14) 0.00612(11) 0.0135(3) Uani 1 1 d . . . . .
C19 C 0.5600(2) 0.61885(15) 0.12162(12) 0.0146(3) Uani 1 1 d . . . . .
C20 C 0.6727(2) 0.69619(16) 0.15988(14) 0.0178(3) Uani 1 1 d . . . . .
H20 H 0.671486 0.751574 0.154826 0.021 Uiso 1 1 calc R U . . .
C21 C 0.7852(2) 0.69326(17) 0.20469(14) 0.0191(4) Uani 1 1 d . . . . .
H21 H 0.860479 0.746232 0.229363 0.023 Uiso 1 1 calc R U . . .
C22 C 0.7886(2) 0.61291(16) 0.21384(12) 0.0156(3) Uani 1 1 d . . . . .
C23 C 0.6789(2) 0.53494(16) 0.17507(13) 0.0168(3) Uani 1 1 d . . . . .
H23 H 0.681246 0.479651 0.179920 0.020 Uiso 1 1 calc R U . . .
C24 C 0.5668(2) 0.53781(16) 0.12959(13) 0.0163(3) Uani 1 1 d . . . . .
H24 H 0.493490 0.484237 0.103393 0.020 Uiso 1 1 calc R U . . .
C25 C 0.9041(2) 0.61307(17) 0.26732(12) 0.0165(3) Uani 1 1 d . . . . .
C26 C 1.0361(3) 0.6688(2) 0.27940(14) 0.0215(4) Uani 1 1 d . . . . .
H26 H 1.056384 0.702087 0.248929 0.026 Uiso 1 1 calc R U . . .
C27 C 1.1374(3) 0.6750(2) 0.33627(14) 0.0221(4) Uani 1 1 d . . . . .
H27 H 1.226692 0.713234 0.343926 0.026 Uiso 1 1 calc R U . . .
C28 C 0.9897(3) 0.57211(19) 0.36713(15) 0.0228(4) Uani 1 1 d . . . . .
H28 H 0.973716 0.537019 0.396841 0.027 Uiso 1 1 calc R U . . .
C29 C 0.8831(3) 0.56200(18) 0.31175(14) 0.0204(4) Uani 1 1 d . . . . .
H29 H 0.796070 0.520629 0.303845 0.024 Uiso 1 1 calc R U . . .
C30 C 0.4019(2) 1.01569(16) 0.73712(14) 0.0172(3) Uani 1 1 d . . . . .
C31 C 0.3424(3) 1.06864(18) 0.70790(16) 0.0221(4) Uani 1 1 d . . . . .
H31 H 0.286104 1.095198 0.730032 0.027 Uiso 1 1 calc R U . . .
C32 C 0.3659(4) 1.0823(2) 0.64641(17) 0.0263(5) Uani 1 1 d . . . . .
H32 H 0.325965 1.118682 0.626718 0.032 Uiso 1 1 calc R U . . .
C33 C 0.4470(4) 1.0433(2) 0.61359(17) 0.0270(5) Uani 1 1 d . . . . .
H33 H 0.461851 1.052522 0.571268 0.032 Uiso 1 1 calc R U . . .
C34 C 0.5070(3) 0.99032(19) 0.64268(14) 0.0211(4) Uani 1 1 d . . . . .
H34 H 0.562317 0.963544 0.619771 0.025 Uiso 1 1 calc R U . . .
C35 C 0.4867(2) 0.97636(16) 0.70492(13) 0.0167(3) Uani 1 1 d . . . . .
C36 C 0.3018(2) 0.86708(15) 0.77741(12) 0.0145(3) Uani 1 1 d . . . . .
C37 C 0.1749(2) 0.81948(17) 0.78009(13) 0.0170(3) Uani 1 1 d . . . . .
H37 H 0.122408 0.849784 0.802352 0.020 Uiso 1 1 calc R U . . .
C38 C 0.1256(3) 0.72661(18) 0.74967(15) 0.0210(4) Uani 1 1 d . . . . .
H38 H 0.039223 0.693466 0.751195 0.025 Uiso 1 1 calc R U . . .
C39 C 0.2026(3) 0.68330(17) 0.71747(16) 0.0222(4) Uani 1 1 d . . . . .
H39 H 0.167977 0.620313 0.696294 0.027 Uiso 1 1 calc R U . . .
C40 C 0.3307(3) 0.73058(16) 0.71547(14) 0.0185(3) Uani 1 1 d . . . . .
H40 H 0.382833 0.699405 0.693737 0.022 Uiso 1 1 calc R U . . .
C41 C 0.3826(2) 0.82326(14) 0.74520(12) 0.0145(3) Uani 1 1 d . . . . .
C42 C 0.5289(2) 1.00884(14) 0.87293(12) 0.0137(3) Uani 1 1 d . . . . .
C43 C 0.5601(2) 1.05565(16) 0.94478(13) 0.0173(3) Uani 1 1 d . . . . .
H43 H 0.500419 1.083045 0.962559 0.021 Uiso 1 1 calc R U . . .
C44 C 0.6806(3) 1.06177(17) 0.99044(13) 0.0190(4) Uani 1 1 d . . . . .
H44 H 0.702373 1.092979 1.039651 0.023 Uiso 1 1 calc R U . . .
C45 C 0.7691(2) 1.02240(17) 0.96426(13) 0.0180(3) Uani 1 1 d . . . . .
H45 H 0.850631 1.026671 0.995556 0.022 Uiso 1 1 calc R U . . .
C46 C 0.7372(2) 0.97655(16) 0.89162(13) 0.0164(3) Uani 1 1 d . . . . .
H46 H 0.797879 0.950169 0.873875 0.020 Uiso 1 1 calc R U . . .
C47 C 0.6172(2) 0.96920(14) 0.84505(12) 0.0142(3) Uani 1 1 d . . . . .
C48 C 0.6697(2) 0.85830(17) 0.70785(13) 0.0172(3) Uani 1 1 d . . . . .
C49 C 0.6278(3) 0.77819(18) 0.65090(14) 0.0190(4) Uani 1 1 d . . . . .
H49 H 0.534805 0.742569 0.633563 0.023 Uiso 1 1 calc R U . . .
C50 C 0.7199(3) 0.75027(19) 0.61962(14) 0.0198(4) Uani 1 1 d . . . . .
H50 H 0.689779 0.695276 0.581911 0.024 Uiso 1 1 calc R U . . .
C51 C 0.8576(3) 0.80289(18) 0.64338(13) 0.0182(3) Uani 1 1 d . . . . .
C52 C 0.9001(3) 0.88221(18) 0.69988(13) 0.0186(3) Uani 1 1 d . . . . .
H52 H 0.993106 0.917936 0.716799 0.022 Uiso 1 1 calc R U . . .
C53 C 0.8079(3) 0.90971(17) 0.73183(13) 0.0184(3) Uani 1 1 d . . . . .
H53 H 0.838731 0.963953 0.770366 0.022 Uiso 1 1 calc R U . . .
C54 C 0.9551(2) 0.77431(17) 0.60849(13) 0.0174(3) Uani 1 1 d . . . . .
C55 C 0.9354(3) 0.68422(18) 0.57885(15) 0.0212(4) Uani 1 1 d . . . . .
H55 H 0.859413 0.640347 0.581038 0.025 Uiso 1 1 calc R U . . .
C56 C 1.0276(3) 0.65899(19) 0.54609(14) 0.0200(4) Uani 1 1 d . . . . .
H56 H 1.014371 0.597284 0.527403 0.024 Uiso 1 1 calc R U . . .
C57 C 1.1552(3) 0.80521(19) 0.56861(14) 0.0203(4) Uani 1 1 d . . . . .
H57 H 1.231532 0.847690 0.565278 0.024 Uiso 1 1 calc R U . . .
C58 C 1.0685(3) 0.83554(18) 0.60336(15) 0.0206(4) Uani 1 1 d . . . . .
H58 H 1.086306 0.897665 0.623538 0.025 Uiso 1 1 calc R U . . .
C59 C 1.3541(4) 0.3124(2) 0.59231(18) 0.0283(6) Uani 1 1 d . . . . .
H59 H 1.395229 0.277845 0.560152 0.034 Uiso 1 1 calc R U . . .
C60 C -0.2901(4) 0.5869(3) -0.2482(2) 0.0332(7) Uani 1 1 d . . . . .
H60 H -0.219994 0.647526 -0.226100 0.040 Uiso 1 1 calc R U . . .
C61A C 1.1614(8) -0.0331(5) 0.3941(4) 0.0529(17) Uiso 0.655(5) 1 d D U P A 1
H61A H 1.213322 -0.016156 0.361083 0.064 Uiso 0.655(5) 1 calc R U P A 1
Cl5A Cl 0.9944(3) -0.08605(17) 0.3464(2) 0.0668(10) Uani 0.655(5) 1 d D . P A 1
Cl6A Cl 1.1852(5) 0.06226(15) 0.46101(15) 0.1027(19) Uani 0.655(5) 1 d D . P A 1
Cl7A Cl 1.2282(5) -0.1042(3) 0.4294(3) 0.0816(14) Uani 0.655(5) 1 d D . P A 1
C61B C 1.1403(12) -0.0292(9) 0.4066(5) 0.0529(17) Uiso 0.345(5) 1 d D U P A 2
H61B H 1.203102 0.027897 0.406557 0.064 Uiso 0.345(5) 1 calc R U P A 2
Cl5B Cl 1.0337(5) -0.0866(2) 0.3194(2) 0.0427(9) Uani 0.345(5) 1 d D . P A 2
Cl6B Cl 1.0532(10) -0.0023(6) 0.4676(4) 0.101(3) Uani 0.345(5) 1 d D . P A 2
Cl7B Cl 1.2396(3) -0.0938(4) 0.4280(2) 0.0312(8) Uani 0.345(5) 1 d D . P A 2

loop_
_atom_site_aniso_label
_atom_site_aniso_U_11
_atom_site_aniso_U_22
_atom_site_aniso_U_33
_atom_site_aniso_U_23
_atom_site_aniso_U_13
_atom_site_aniso_U_12
Au1 0.01079(2) 0.01488(3) 0.01637(3) 0.00666(2) 0.00319(2) 0.00596(2)
Au2 0.01182(3) 0.01601(3) 0.02606(4) 0.00290(3) 0.00448(3) 0.00623(2)
Zn1 0.01676(10) 0.02279(12) 0.01415(9) 0.00406(8) 0.00198(8) 0.01071(9)
Cl1 0.0170(2) 0.0277(3) 0.0264(3) 0.0149(2) 0.00766(18) 0.0140(2)
Cl2 0.0151(2) 0.0285(3) 0.0487(5) -0.0045(3) 0.0074(3) 0.0105(2)
Cl3 0.0426(5) 0.0305(3) 0.0334(4) 0.0146(3) 0.0089(3) 0.0231(3)
Cl4 0.0178(2) 0.0295(3) 0.0238(3) 0.0057(2) 0.00378(19) 0.0075(2)
Cl5 0.0535(6) 0.0425(5) 0.0299(4) 0.0190(4) -0.0017(4) 0.0138(5)
Cl6 0.0398(4) 0.0291(3) 0.0259(3) 0.0128(3) 0.0042(3) 0.0124(3)
Cl7 0.0427(6) 0.0362(5) 0.0674(8) 0.0221(5) 0.0016(6) 0.0049(4)
Cl8 0.0330(5) 0.0876(11) 0.0520(7) 0.0410(7) 0.0006(4) 0.0177(6)
Cl9 0.0478(6) 0.0346(4) 0.0473(5) 0.0141(4) 0.0295(5) 0.0151(4)
Cl10 0.0338(4) 0.0409(5) 0.0441(5) 0.0118(4) 0.0157(4) 0.0182(4)
P1 0.01033(17) 0.01260(18) 0.01407(19) 0.00495(15) 0.00305(14) 0.00494(15)
P2 0.01148(18) 0.01287(19) 0.0184(2) 0.00436(17) 0.00366(16) 0.00493(16)
Si1 0.01001(19) 0.0115(2) 0.0151(2) 0.00528(17) 0.00245(16) 0.00421(16)
Si2 0.0128(2) 0.0134(2) 0.0158(2) 0.00429(18) 0.00352(18) 0.00523(18)
N1 0.0189(8) 0.0232(9) 0.0158(7) 0.0059(6) 0.0006(6) 0.0095(7)
N2 0.0180(7) 0.0229(9) 0.0176(7) 0.0050(6) 0.0056(6) 0.0092(7)
C1 0.0115(6) 0.0110(6) 0.0156(7) 0.0047(5) 0.0039(5) 0.0044(5)
C2 0.0150(7) 0.0127(6) 0.0186(8) 0.0055(6) 0.0064(6) 0.0065(6)
C3 0.0176(8) 0.0146(7) 0.0184(8) 0.0030(6) 0.0071(6) 0.0054(6)
C4 0.0205(9) 0.0157(8) 0.0162(8) 0.0027(6) 0.0056(7) 0.0042(7)
C5 0.0150(7) 0.0150(7) 0.0159(7) 0.0050(6) 0.0024(6) 0.0044(6)
C6 0.0126(6) 0.0124(6) 0.0153(7) 0.0047(5) 0.0036(5) 0.0046(5)
C7 0.0103(6) 0.0125(6) 0.0158(7) 0.0055(5) 0.0037(5) 0.0042(5)
C8 0.0148(7) 0.0155(7) 0.0170(7) 0.0073(6) 0.0048(6) 0.0051(6)
C9 0.0180(8) 0.0215(9) 0.0227(9) 0.0116(8) 0.0088(7) 0.0057(7)
C10 0.0137(7) 0.0210(9) 0.0245(10) 0.0097(8) 0.0084(7) 0.0048(7)
C11 0.0126(6) 0.0164(7) 0.0223(9) 0.0098(7) 0.0065(6) 0.0061(6)
C12 0.0100(6) 0.0142(6) 0.0168(7) 0.0060(6) 0.0040(5) 0.0047(5)
C13 0.0111(6) 0.0126(6) 0.0150(7) 0.0040(5) 0.0045(5) 0.0050(5)
C14 0.0116(6) 0.0148(7) 0.0151(7) 0.0038(6) 0.0017(5) 0.0031(5)
C15 0.0140(7) 0.0141(7) 0.0175(8) 0.0033(6) 0.0030(6) 0.0016(6)
C16 0.0149(7) 0.0129(7) 0.0219(9) 0.0051(6) 0.0048(6) 0.0030(6)
C17 0.0139(7) 0.0130(7) 0.0215(8) 0.0069(6) 0.0049(6) 0.0049(6)
C18 0.0120(6) 0.0128(6) 0.0160(7) 0.0050(5) 0.0038(5) 0.0043(5)
C19 0.0114(6) 0.0148(7) 0.0183(7) 0.0073(6) 0.0023(5) 0.0048(5)
C20 0.0148(7) 0.0153(7) 0.0210(9) 0.0073(7) 0.0005(6) 0.0034(6)
C21 0.0138(7) 0.0171(8) 0.0227(9) 0.0081(7) -0.0011(6) 0.0024(6)
C22 0.0133(7) 0.0174(8) 0.0174(7) 0.0080(6) 0.0029(6) 0.0061(6)
C23 0.0166(8) 0.0150(7) 0.0188(8) 0.0068(6) 0.0013(6) 0.0069(6)
C24 0.0141(7) 0.0151(7) 0.0182(8) 0.0062(6) 0.0000(6) 0.0053(6)
C25 0.0142(7) 0.0192(8) 0.0158(7) 0.0061(6) 0.0014(6) 0.0070(6)
C26 0.0152(8) 0.0310(12) 0.0197(9) 0.0123(9) 0.0031(7) 0.0073(8)
C27 0.0150(8) 0.0333(13) 0.0180(9) 0.0099(9) 0.0022(7) 0.0087(8)
C28 0.0244(11) 0.0216(10) 0.0200(9) 0.0099(8) -0.0021(8) 0.0070(9)
C29 0.0202(9) 0.0200(9) 0.0185(9) 0.0078(7) 0.0006(7) 0.0049(8)
C30 0.0144(7) 0.0146(7) 0.0230(9) 0.0083(7) 0.0030(6) 0.0050(6)
C31 0.0202(9) 0.0178(9) 0.0284(11) 0.0103(8) 0.0013(8) 0.0078(8)
C32 0.0286(13) 0.0225(11) 0.0273(12) 0.0131(9) -0.0005(10) 0.0089(10)
C33 0.0320(14) 0.0254(12) 0.0219(11) 0.0129(9) 0.0026(10) 0.0058(11)
C34 0.0236(10) 0.0205(9) 0.0189(9) 0.0086(7) 0.0050(8) 0.0058(8)
C35 0.0159(7) 0.0159(7) 0.0184(8) 0.0071(6) 0.0042(6) 0.0045(6)
C36 0.0117(6) 0.0142(7) 0.0165(7) 0.0050(6) 0.0029(5) 0.0039(5)
C37 0.0129(7) 0.0176(8) 0.0198(8) 0.0079(7) 0.0034(6) 0.0035(6)
C38 0.0159(8) 0.0175(8) 0.0230(10) 0.0046(7) 0.0015(7) 0.0002(7)
C39 0.0203(9) 0.0141(8) 0.0270(11) 0.0054(8) 0.0027(8) 0.0018(7)
C40 0.0186(8) 0.0131(7) 0.0218(9) 0.0037(6) 0.0036(7) 0.0058(7)
C41 0.0137(7) 0.0127(6) 0.0152(7) 0.0040(5) 0.0022(5) 0.0032(5)
C42 0.0110(6) 0.0128(6) 0.0170(7) 0.0045(5) 0.0027(5) 0.0047(5)
C43 0.0156(7) 0.0153(7) 0.0181(8) 0.0033(6) 0.0045(6) 0.0028(6)
C44 0.0190(9) 0.0184(8) 0.0174(8) 0.0058(7) 0.0044(7) 0.0035(7)
C45 0.0146(7) 0.0174(8) 0.0182(8) 0.0061(7) 0.0007(6) 0.0023(6)
C46 0.0133(7) 0.0170(8) 0.0186(8) 0.0060(6) 0.0027(6) 0.0059(6)
C47 0.0118(6) 0.0133(6) 0.0170(7) 0.0047(6) 0.0032(5) 0.0043(5)
C48 0.0158(7) 0.0176(8) 0.0184(8) 0.0046(6) 0.0050(6) 0.0071(7)
C49 0.0156(8) 0.0189(8) 0.0186(8) 0.0015(7) 0.0041(6) 0.0045(7)
C50 0.0174(8) 0.0217(9) 0.0170(8) 0.0014(7) 0.0054(7) 0.0060(7)
C51 0.0167(8) 0.0198(9) 0.0173(8) 0.0032(7) 0.0054(6) 0.0075(7)
C52 0.0169(8) 0.0198(9) 0.0170(8) 0.0027(7) 0.0043(6) 0.0067(7)
C53 0.0163(8) 0.0184(8) 0.0185(8) 0.0020(7) 0.0050(6) 0.0068(7)
C54 0.0164(8) 0.0203(9) 0.0159(7) 0.0046(6) 0.0043(6) 0.0084(7)
C55 0.0228(10) 0.0189(9) 0.0234(10) 0.0049(8) 0.0102(8) 0.0088(8)
C56 0.0213(9) 0.0206(9) 0.0201(9) 0.0059(7) 0.0072(7) 0.0102(8)
C57 0.0163(8) 0.0219(9) 0.0202(9) 0.0021(7) 0.0052(7) 0.0071(7)
C58 0.0188(9) 0.0193(9) 0.0209(9) 0.0011(7) 0.0065(7) 0.0067(7)
C59 0.0371(16) 0.0271(13) 0.0244(12) 0.0096(10) 0.0077(11) 0.0160(12)
C60 0.0217(12) 0.0414(19) 0.0328(15) 0.0098(14) 0.0061(11) 0.0082(12)
Cl5A 0.0402(11) 0.0414(10) 0.087(2) 0.0122(13) -0.0207(13) 0.0000(9)
Cl6A 0.161(4) 0.0321(9) 0.0663(16) -0.0028(9) -0.056(2) 0.0374(15)
Cl7A 0.108(3) 0.060(2) 0.077(3) 0.0172(17) 0.003(2) 0.050(2)
Cl5B 0.049(2) 0.0275(12) 0.0404(16) 0.0069(11) 0.0055(14) 0.0051(13)
Cl6B 0.162(8) 0.109(6) 0.074(4) 0.026(4) 0.062(5) 0.097(6)
Cl7B 0.0218(9) 0.052(2) 0.0321(14) 0.0283(15) 0.0114(9) 0.0158(11)

loop_
_atom_type_symbol
_atom_type_description
_atom_type_scat_dispersion_real
_atom_type_scat_dispersion_imag
_atom_type_scat_source
C C 0.0033 0.0016 'International Tables Vol C Tables 4.2.6.8 and 6.1.1.4'
H H 0.0000 0.0000 'International Tables Vol C Tables 4.2.6.8 and 6.1.1.4'
N N 0.0061 0.0033 'International Tables Vol C Tables 4.2.6.8 and 6.1.1.4'
Si Si 0.0817 0.0704 'International Tables Vol C Tables 4.2.6.8 and 6.1.1.4'
P P 0.1023 0.0942 'International Tables Vol C Tables 4.2.6.8 and 6.1.1.4'
Cl Cl 0.1484 0.1585 'International Tables Vol C Tables 4.2.6.8 and 6.1.1.4'
Zn Zn 0.2839 1.4301 'International Tables Vol C Tables 4.2.6.8 and 6.1.1.4'
Au Au -2.0133 8.8022 'International Tables Vol C Tables 4.2.6.8 and 6.1.1.4'

loop_
_geom_angle_atom_site_label_1
_geom_angle_atom_site_label_2
_geom_angle_atom_site_label_3
_geom_angle
_geom_angle_site_symmetry_1
_geom_angle_site_symmetry_3
_geom_angle_publ_flag
P1 Au1 Cl1 175.07(2) . . ?
P2 Au2 Cl2 175.57(3) . . ?
N2 Zn1 N1 98.29(10) . . ?
N2 Zn1 Cl3 103.74(8) . . ?
N1 Zn1 Cl3 109.57(8) . . ?
N2 Zn1 Cl4 108.95(7) . . ?
N1 Zn1 Cl4 106.79(8) . . ?
Cl3 Zn1 Cl4 126.02(4) . . ?
C7 P1 C13 101.05(9) . . ?
C7 P1 C1 103.18(10) . . ?
C13 P1 C1 102.09(10) . . ?
C7 P1 Au1 115.84(7) . . ?
C13 P1 Au1 119.45(7) . . ?
C1 P1 Au1 113.00(7) . . ?
C30 P2 C42 105.08(11) . . ?
C30 P2 C36 100.46(11) . . ?
C42 P2 C36 101.13(10) . . ?
C30 P2 Au2 113.68(8) . . ?
C42 P2 Au2 118.65(8) . . ?
C36 P2 Au2 115.52(8) . . ?
C19 Si1 C6 114.02(10) . . ?
C19 Si1 C12 112.15(10) . . ?
C6 Si1 C12 101.83(10) . . ?
C19 Si1 C18 122.52(10) . . ?
C6 Si1 C18 101.33(10) . . ?
C12 Si1 C18 102.40(10) . . ?
C48 Si2 C35 113.33(12) . . ?
C48 Si2 C41 120.52(11) . . ?
C35 Si2 C41 99.47(11) . . ?
C48 Si2 C47 115.42(11) . . ?
C35 Si2 C47 104.63(11) . . ?
C41 Si2 C47 101.10(10) . . ?
C27 N1 C28 117.7(2) . . ?
C27 N1 Zn1 120.52(19) . . ?
C28 N1 Zn1 119.80(19) . . ?
C57 N2 C56 117.7(2) . . ?
C57 N2 Zn1 124.01(19) . . ?
C56 N2 Zn1 118.17(18) . . ?
C2 C1 C6 120.9(2) . . ?
C2 C1 P1 121.02(16) . . ?
C6 C1 P1 117.98(15) . . ?
C1 C2 C3 119.6(2) . . ?
C1 C2 H2 120.2 . . ?
C3 C2 H2 120.2 . . ?
C4 C3 C2 119.9(2) . . ?
C4 C3 H3 120.0 . . ?
C2 C3 H3 120.0 . . ?
C3 C4 C5 120.6(2) . . ?
C3 C4 H4 119.7 . . ?
C5 C4 H4 119.7 . . ?
C4 C5 C6 120.4(2) . . ?
C4 C5 H5 119.8 . . ?
C6 C5 H5 119.8 . . ?
C5 C6 C1 118.5(2) . . ?
C5 C6 Si1 127.08(17) . . ?
C1 C6 Si1 114.41(15) . . ?
C8 C7 C12 120.87(19) . . ?
C8 C7 P1 121.97(16) . . ?
C12 C7 P1 117.16(15) . . ?
C9 C8 C7 119.4(2) . . ?
C9 C8 H8 120.3 . . ?
C7 C8 H8 120.3 . . ?
C8 C9 C10 120.5(2) . . ?
C8 C9 H9 119.7 . . ?
C10 C9 H9 119.7 . . ?
C11 C10 C9 119.9(2) . . ?
C11 C10 H10 120.1 . . ?
C9 C10 H10 120.1 . . ?
C10 C11 C12 120.8(2) . . ?
C10 C11 H11 119.6 . . ?
C12 C11 H11 119.6 . . ?
C11 C12 C7 118.5(2) . . ?
C11 C12 Si1 126.32(17) . . ?
C7 C12 Si1 115.19(15) . . ?
C14 C13 C18 121.34(19) . . ?
C14 C13 P1 120.21(16) . . ?
C18 C13 P1 118.44(15) . . ?
C15 C14 C13 119.5(2) . . ?
C15 C14 H14 120.2 . . ?
C13 C14 H14 120.2 . . ?
C14 C15 C16 120.1(2) . . ?
C14 C15 H15 120.0 . . ?
C16 C15 H15 120.0 . . ?
C15 C16 C17 120.2(2) . . ?
C15 C16 H16 119.9 . . ?
C17 C16 H16 119.9 . . ?
C16 C17 C18 121.0(2) . . ?
C16 C17 H17 119.5 . . ?
C18 C17 H17 119.5 . . ?
C17 C18 C13 117.82(19) . . ?
C17 C18 Si1 128.41(17) . . ?
C13 C18 Si1 113.77(15) . . ?
C20 C19 C24 117.5(2) . . ?
C20 C19 Si1 114.95(17) . . ?
C24 C19 Si1 127.55(17) . . ?
C21 C20 C19 121.4(2) . . ?
C21 C20 H20 119.3 . . ?
C19 C20 H20 119.3 . . ?
C20 C21 C22 120.4(2) . . ?
C20 C21 H21 119.8 . . ?
C22 C21 H21 119.8 . . ?
C21 C22 C23 119.0(2) . . ?
C21 C22 C25 119.3(2) . . ?
C23 C22 C25 121.6(2) . . ?
C24 C23 C22 120.5(2) . . ?
C24 C23 H23 119.8 . . ?
C22 C23 H23 119.8 . . ?
C23 C24 C19 121.1(2) . . ?
C23 C24 H24 119.4 . . ?
C19 C24 H24 119.4 . . ?
C26 C25 C29 117.2(2) . . ?
C26 C25 C22 121.8(2) . . ?
C29 C25 C22 120.8(2) . . ?
C27 C26 C25 119.4(3) . . ?
C27 C26 H26 120.3 . . ?
C25 C26 H26 120.3 . . ?
N1 C27 C26 123.0(3) . . ?
N1 C27 H27 118.5 . . ?
C26 C27 H27 118.5 . . ?
N1 C28 C29 122.9(3) . . ?
N1 C28 H28 118.6 . . ?
C29 C28 H28 118.6 . . ?
C28 C29 C25 119.6(3) . . ?
C28 C29 H29 120.2 . . ?
C25 C29 H29 120.2 . . ?
C31 C30 C35 120.6(3) . . ?
C31 C30 P2 121.8(2) . . ?
C35 C30 P2 117.50(18) . . ?
C32 C31 C30 119.7(3) . . ?
C32 C31 H31 120.1 . . ?
C30 C31 H31 120.1 . . ?
C33 C32 C31 120.5(3) . . ?
C33 C32 H32 119.8 . . ?
C31 C32 H32 119.8 . . ?
C32 C33 C34 120.1(3) . . ?
C32 C33 H33 120.0 . . ?
C34 C33 H33 120.0 . . ?
C35 C34 C33 120.7(3) . . ?
C35 C34 H34 119.6 . . ?
C33 C34 H34 119.6 . . ?
C34 C35 C30 118.4(2) . . ?
C34 C35 Si2 126.4(2) . . ?
C30 C35 Si2 114.98(18) . . ?
C37 C36 C41 121.4(2) . . ?
C37 C36 P2 119.96(18) . . ?
C41 C36 P2 118.66(16) . . ?
C36 C37 C38 119.3(2) . . ?
C36 C37 H37 120.3 . . ?
C38 C37 H37 120.3 . . ?
C39 C38 C37 119.9(2) . . ?
C39 C38 H38 120.1 . . ?
C37 C38 H38 120.1 . . ?
C38 C39 C40 121.1(2) . . ?
C38 C39 H39 119.5 . . ?
C40 C39 H39 119.5 . . ?
C41 C40 C39 120.4(2) . . ?
C41 C40 H40 119.8 . . ?
C39 C40 H40 119.8 . . ?
C40 C41 C36 117.9(2) . . ?
C40 C41 Si2 128.55(19) . . ?
C36 C41 Si2 113.50(16) . . ?
C43 C42 C47 121.5(2) . . ?
C43 C42 P2 120.35(17) . . ?
C47 C42 P2 117.90(16) . . ?
C42 C43 C44 119.1(2) . . ?
C42 C43 H43 120.5 . . ?
C44 C43 H43 120.5 . . ?
C45 C44 C43 120.5(2) . . ?
C45 C44 H44 119.7 . . ?
C43 C44 H44 119.7 . . ?
C44 C45 C46 119.8(2) . . ?
C44 C45 H45 120.1 . . ?
C46 C45 H45 120.1 . . ?
C47 C46 C45 120.7(2) . . ?
C47 C46 H46 119.6 . . ?
C45 C46 H46 119.6 . . ?
C46 C47 C42 118.4(2) . . ?
C46 C47 Si2 126.83(18) . . ?
C42 C47 Si2 114.53(16) . . ?
C53 C48 C49 117.9(2) . . ?
C53 C48 Si2 119.18(18) . . ?
C49 C48 Si2 122.75(19) . . ?
C50 C49 C48 121.2(2) . . ?
C50 C49 H49 119.4 . . ?
C48 C49 H49 119.4 . . ?
C49 C50 C51 120.4(2) . . ?
C49 C50 H50 119.8 . . ?
C51 C50 H50 119.8 . . ?
C52 C51 C50 118.9(2) . . ?
C52 C51 C54 120.8(2) . . ?
C50 C51 C54 120.3(2) . . ?
C51 C52 C53 120.7(2) . . ?
C51 C52 H52 119.7 . . ?
C53 C52 H52 119.7 . . ?
C52 C53 C48 120.9(2) . . ?
C52 C53 H53 119.5 . . ?
C48 C53 H53 119.5 . . ?
C55 C54 C58 117.5(2) . . ?
C55 C54 C51 120.5(2) . . ?
C58 C54 C51 122.0(2) . . ?
C56 C55 C54 119.5(3) . . ?
C56 C55 H55 120.3 . . ?
C54 C55 H55 120.3 . . ?
N2 C56 C55 123.0(3) . . ?
N2 C56 H56 118.5 . . ?
C55 C56 H56 118.5 . . ?
N2 C57 C58 122.6(3) . . ?
N2 C57 H57 118.7 . . ?
C58 C57 H57 118.7 . . ?
C57 C58 C54 119.7(2) . . ?
C57 C58 H58 120.1 . . ?
C54 C58 H58 120.1 . . ?
Cl6 C59 Cl5 111.0(2) . . ?
Cl6 C59 Cl7 110.2(2) . . ?
Cl5 C59 Cl7 109.1(2) . . ?
Cl6 C59 H59 108.9 . . ?
Cl5 C59 H59 108.9 . . ?
Cl7 C59 H59 108.9 . . ?
Cl9 C60 Cl8 111.0(3) . . ?
Cl9 C60 Cl10 110.8(2) . . ?
Cl8 C60 Cl10 109.9(2) . . ?
Cl9 C60 H60 108.4 . . ?
Cl8 C60 H60 108.4 . . ?
Cl10 C60 H60 108.4 . . ?
Cl6A C61A Cl5A 112.2(5) . . ?
Cl6A C61A Cl7A 109.5(5) . . ?
Cl5A C61A Cl7A 111.3(5) . . ?
Cl6A C61A H61A 107.9 . . ?
Cl5A C61A H61A 107.9 . . ?
Cl7A C61A H61A 107.9 . . ?
Cl6B C61B Cl5B 113.2(7) . . ?
Cl6B C61B Cl7B 112.9(7) . . ?
Cl5B C61B Cl7B 107.9(6) . . ?
Cl6B C61B H61B 107.5 . . ?
Cl5B C61B H61B 107.5 . . ?
Cl7B C61B H61B 107.5 . . ?
C61B Cl6B Cl6B 168.4(9) . 2_756 ?

loop_
_geom_bond_atom_site_label_1
_geom_bond_atom_site_label_2
_geom_bond_distance
_geom_bond_site_symmetry_2
_geom_bond_publ_flag
Au1 P1 2.2273(6) . ?
Au1 Cl1 2.2915(6) . ?
Au2 P2 2.2238(6) . ?
Au2 Cl2 2.2751(7) . ?
Zn1 N2 2.060(2) . ?
Zn1 N1 2.068(2) . ?
Zn1 Cl3 2.2053(9) . ?
Zn1 Cl4 2.2219(9) . ?
Cl5 C59 1.756(4) . ?
Cl6 C59 1.747(4) . ?
Cl7 C59 1.777(4) . ?
Cl8 C60 1.762(5) . ?
Cl9 C60 1.762(4) . ?
Cl10 C60 1.762(4) . ?
P1 C7 1.818(2) . ?
P1 C13 1.823(2) . ?
P1 C1 1.824(2) . ?
P2 C30 1.816(3) . ?
P2 C42 1.819(2) . ?
P2 C36 1.824(2) . ?
Si1 C19 1.849(2) . ?
Si1 C6 1.874(2) . ?
Si1 C12 1.874(2) . ?
Si1 C18 1.876(2) . ?
Si2 C48 1.852(3) . ?
Si2 C35 1.876(3) . ?
Si2 C41 1.884(2) . ?
Si2 C47 1.885(2) . ?
N1 C27 1.339(4) . ?
N1 C28 1.346(4) . ?
N2 C57 1.344(4) . ?
N2 C56 1.349(4) . ?
C1 C2 1.393(3) . ?
C1 C6 1.411(3) . ?
C2 C3 1.401(3) . ?
C2 H2 0.9500 . ?
C3 C4 1.385(4) . ?
C3 H3 0.9500 . ?
C4 C5 1.398(4) . ?
C4 H4 0.9500 . ?
C5 C6 1.400(3) . ?
C5 H5 0.9500 . ?
C7 C8 1.396(3) . ?
C7 C12 1.411(3) . ?
C8 C9 1.389(3) . ?
C8 H8 0.9500 . ?
C9 C10 1.396(4) . ?
C9 H9 0.9500 . ?
C10 C11 1.390(3) . ?
C10 H10 0.9500 . ?
C11 C12 1.398(3) . ?
C11 H11 0.9500 . ?
C13 C14 1.394(3) . ?
C13 C18 1.418(3) . ?
C14 C15 1.393(3) . ?
C14 H14 0.9500 . ?
C15 C16 1.394(4) . ?
C15 H15 0.9500 . ?
C16 C17 1.395(3) . ?
C16 H16 0.9500 . ?
C17 C18 1.397(3) . ?
C17 H17 0.9500 . ?
C19 C20 1.408(3) . ?
C19 C24 1.409(3) . ?
C20 C21 1.384(3) . ?
C20 H20 0.9500 . ?
C21 C22 1.397(3) . ?
C21 H21 0.9500 . ?
C22 C23 1.400(3) . ?
C22 C25 1.480(3) . ?
C23 C24 1.388(3) . ?
C23 H23 0.9500 . ?
C24 H24 0.9500 . ?
C25 C26 1.397(4) . ?
C25 C29 1.400(4) . ?
C26 C27 1.387(4) . ?
C26 H26 0.9500 . ?
C27 H27 0.9500 . ?
C28 C29 1.381(4) . ?
C28 H28 0.9500 . ?
C29 H29 0.9500 . ?
C30 C31 1.396(3) . ?
C30 C35 1.414(4) . ?
C31 C32 1.388(5) . ?
C31 H31 0.9500 . ?
C32 C33 1.384(5) . ?
C32 H32 0.9500 . ?
C33 C34 1.399(4) . ?
C33 H33 0.9500 . ?
C34 C35 1.395(4) . ?
C34 H34 0.9500 . ?
C36 C37 1.394(3) . ?
C36 C41 1.418(3) . ?
C37 C38 1.399(4) . ?
C37 H37 0.9500 . ?
C38 C39 1.379(4) . ?
C38 H38 0.9500 . ?
C39 C40 1.398(4) . ?
C39 H39 0.9500 . ?
C40 C41 1.396(3) . ?
C40 H40 0.9500 . ?
C42 C43 1.392(3) . ?
C42 C47 1.411(3) . ?
C43 C44 1.399(4) . ?
C43 H43 0.9500 . ?
C44 C45 1.396(4) . ?
C44 H44 0.9500 . ?
C45 C46 1.402(3) . ?
C45 H45 0.9500 . ?
C46 C47 1.397(3) . ?
C46 H46 0.9500 . ?
C48 C53 1.405(4) . ?
C48 C49 1.407(3) . ?
C49 C50 1.387(4) . ?
C49 H49 0.9500 . ?
C50 C51 1.406(4) . ?
C50 H50 0.9500 . ?
C51 C52 1.393(3) . ?
C51 C54 1.481(3) . ?
C52 C53 1.393(3) . ?
C52 H52 0.9500 . ?
C53 H53 0.9500 . ?
C54 C55 1.391(4) . ?
C54 C58 1.397(4) . ?
C55 C56 1.386(4) . ?
C55 H55 0.9500 . ?
C56 H56 0.9500 . ?
C57 C58 1.389(4) . ?
C57 H57 0.9500 . ?
C58 H58 0.9500 . ?
C59 H59 1.0000 . ?
C60 H60 1.0000 . ?
C61A Cl6A 1.714(7) . ?
C61A Cl5A 1.718(7) . ?
C61A Cl7A 1.759(7) . ?
C61A H61A 1.0000 . ?
C61B Cl6B 1.731(9) . ?
C61B Cl5B 1.765(9) . ?
C61B Cl7B 1.770(9) . ?
C61B H61B 1.0000 . ?
Cl6B Cl6B 1.902(13) 2_756 ?
